data_7214653
loop_
_publ_author_name
'Li, Wei-Liang'
'Wu, An-Kai'
'Lee, Kwang-Ming'

_publ_section_title
;
 Anion-controlled dimerized rectangular, herringbone and tape building
 blocks by L-shaped diamide-substituted pyridinium salts via N--H&#x22EF;O
 and C--H&#x22EF;O hydrogen bonding
;
_journal_issue 18
_journal_name_full CrystEngComm
_journal_page_first 6072
_journal_paper_doi 10.1039/c2ce25695a
_journal_volume 14
_journal_year 2012
_chemical_formula_sum 'C32 H30 B N3 O2'
_chemical_formula_weight 499.40
_chemical_name_systematic
;
?
;
_space_group_IT_number 61
_symmetry_cell_setting orthorhombic
_symmetry_space_group_name_Hall '-P 2ac 2ab'
_symmetry_space_group_name_H-M 'P b c a'
_atom_sites_solution_hydrogens geom
_atom_sites_solution_primary direct
_atom_sites_solution_secondary difmap
_audit_creation_method SHELXL-97
_cell_angle_alpha 90.00
_cell_angle_beta 90.00
_cell_angle_gamma 90.00
_cell_formula_units_Z 8
_cell_length_a 9.8176(5)
_cell_length_b 17.2416(7)
_cell_length_c 30.5102(14)
_cell_measurement_reflns_used 4949
_cell_measurement_temperature 100(2)
_cell_measurement_theta_max 24.9634
_cell_measurement_theta_min 3.1166
_cell_volume 5164.5(4)
_computing_cell_refinement 'SAINT V7.68A (Bruker AXS, 2009)'
_computing_data_collection 'APEX2 (Bruker AXS, 2010)'
_computing_data_reduction 'SAINT V7.68A (Bruker AXS, 2009)'
_computing_molecular_graphics 'SHELXTL (Sheldrick, 2008)'
_computing_publication_material SHELXTL
_computing_structure_refinement 'SHELXL-97 (Sheldrick, 2008)'
_computing_structure_solution 'SHELXS-97 (Sheldrick, 2008)'
_diffrn_ambient_temperature 100(2)
_diffrn_detector_area_resol_mean 8.3333
_diffrn_measured_fraction_theta_full 0.998
_diffrn_measured_fraction_theta_max 0.998
_diffrn_measurement_device_type 'Bruker APEX-II CCD'
_diffrn_measurement_method '\f and \w scans'
_diffrn_radiation_monochromator graphite
_diffrn_radiation_source 'fine-focus sealed tube'
_diffrn_radiation_type MoK\a
_diffrn_radiation_wavelength 0.71073
_diffrn_reflns_av_R_equivalents 0.0559
_diffrn_reflns_av_sigmaI/netI 0.0418
_diffrn_reflns_limit_h_max 12
_diffrn_reflns_limit_h_min -12
_diffrn_reflns_limit_k_max 21
_diffrn_reflns_limit_k_min -15
_diffrn_reflns_limit_l_max 31
_diffrn_reflns_limit_l_min -38
_diffrn_reflns_number 40108
_diffrn_reflns_theta_full 26.41
_diffrn_reflns_theta_max 26.41
_diffrn_reflns_theta_min 1.33
_exptl_absorpt_coefficient_mu 0.080
_exptl_absorpt_correction_T_max 0.9486
_exptl_absorpt_correction_T_min 0.8824
_exptl_absorpt_correction_type multi-scan
_exptl_absorpt_process_details 'SADABS V2008/1 (Bruker AXS)'
_exptl_crystal_colour Yellow
_exptl_crystal_density_diffrn 1.285
_exptl_crystal_density_meas ?
_exptl_crystal_density_method 'not measured'
_exptl_crystal_description Lump
_exptl_crystal_F_000 2112
_exptl_crystal_size_max 0.27
_exptl_crystal_size_mid 0.25
_exptl_crystal_size_min 0.18
_refine_diff_density_max 0.315
_refine_diff_density_min -0.358
_refine_diff_density_rms 0.100
_refine_ls_extinction_method none
_refine_ls_goodness_of_fit_ref 1.083
_refine_ls_hydrogen_treatment constr
_refine_ls_matrix_type full
_refine_ls_number_parameters 343
_refine_ls_number_reflns 5298
_refine_ls_number_restraints 0
_refine_ls_restrained_S_all 1.083
_refine_ls_R_factor_all 0.0663
_refine_ls_R_factor_gt 0.0438
_refine_ls_shift/su_max 0.003
_refine_ls_shift/su_mean 0.000
_refine_ls_structure_factor_coef Fsqd
_refine_ls_weighting_details 'calc w=1/[\s^2^(Fo^2^)+(0.1111P)^2^+0.0000P] where P=(Fo^2^+2Fc^2^)/3'
_refine_ls_weighting_scheme calc
_refine_ls_wR_factor_gt 0.1281
_refine_ls_wR_factor_ref 0.1697
_reflns_number_gt 4099
_reflns_number_total 5298
_reflns_threshold_expression >2sigma(I)
_cod_data_source_file c2ce25695a.txt
_cod_data_source_block bph4
_cod_depositor_comments
;
The following automatic conversions were performed:

'_exptl_crystal_density_meas' value 'not measured' was changed to '?'
- the value is perceived as not measured.

Automatic conversion script
Id: cif_fix_values 3008 2015-01-20 13:52:24Z robertas 
;
_cod_database_code 7214653

loop_
_symmetry_equiv_pos_as_xyz
'x, y, z'
'x+1/2, -y+1/2, -z'
'-x, y+1/2, -z+1/2'
'-x+1/2, -y, z+1/2'
'-x, -y, -z'
'-x-1/2, y-1/2, z'
'x, -y-1/2, z-1/2'
'x-1/2, y, -z-1/2'

loop_
_atom_site_label
_atom_site_type_symbol
_atom_site_fract_x
_atom_site_fract_y
_atom_site_fract_z
_atom_site_U_iso_or_equiv
_atom_site_adp_type
_atom_site_occupancy
_atom_site_symmetry_multiplicity
_atom_site_calc_flag
_atom_site_refinement_flags
B1 B 0.3548(2) 0.24937(12) 0.37411(6) 0.0137(4) Uani 1 1 d .
O1 O 0.41188(13) 0.08345(8) 0.72027(4) 0.0253(3) Uani 1 1 d .
O2 O 0.12692(13) 0.06893(7) 0.52039(4) 0.0226(3) Uani 1 1 d .
N1 N 0.63316(16) 0.09522(9) 0.74030(5) 0.0220(4) Uani 1 1 d .
H1B H 0.6132 0.1114 0.7669 0.026 Uiso 1 1 calc R
H1A H 0.7188 0.0902 0.7323 0.026 Uiso 1 1 calc R
N2 N 0.47329(14) 0.03893(8) 0.63649(5) 0.0142(3) Uani 1 1 d .
N3 N 0.10419(16) -0.05825(9) 0.53682(5) 0.0207(4) Uani 1 1 d .
H3B H 0.0423 -0.0659 0.5164 0.025 Uiso 1 1 calc R
H3A H 0.1305 -0.0970 0.5536 0.025 Uiso 1 1 calc R
C1 C 0.53353(18) 0.07827(10) 0.71213(6) 0.0177(4) Uani 1 1 d .
C2 C 0.58507(17) 0.04932(10) 0.66800(6) 0.0160(4) Uani 1 1 d .
H2A H 0.6515 0.0870 0.6560 0.019 Uiso 1 1 calc R
H2B H 0.6327 -0.0007 0.6721 0.019 Uiso 1 1 calc R
C3 C 0.15798(17) 0.01186(10) 0.54234(6) 0.0162(4) Uani 1 1 d .
C4 C 0.46024(18) 0.08950(10) 0.60326(6) 0.0162(4) Uani 1 1 d .
H4 H 0.5230 0.1311 0.6004 0.019 Uiso 1 1 calc R
C5 C 0.35670(18) 0.08135(10) 0.57340(6) 0.0168(4) Uani 1 1 d .
H5 H 0.3470 0.1176 0.5501 0.020 Uiso 1 1 calc R
C6 C 0.26584(18) 0.01973(10) 0.57736(6) 0.0159(4) Uani 1 1 d .
C7 C 0.28062(18) -0.03081(10) 0.61245(6) 0.0185(4) Uani 1 1 d .
H7 H 0.2185 -0.0726 0.6162 0.022 Uiso 1 1 calc R
C8 C 0.38511(19) -0.02033(10) 0.64172(6) 0.0191(4) Uani 1 1 d .
H8 H 0.3954 -0.0549 0.6657 0.023 Uiso 1 1 calc R
C11 C 0.18843(18) 0.23769(9) 0.37750(6) 0.0139(4) Uani 1 1 d .
C12 C 0.12240(18) 0.22723(10) 0.41787(6) 0.0168(4) Uani 1 1 d .
H12 H 0.1762 0.2219 0.4436 0.020 Uiso 1 1 calc R
C13 C -0.01872(19) 0.22434(10) 0.42173(7) 0.0208(4) Uani 1 1 d .
H13 H -0.0592 0.2190 0.4498 0.025 Uiso 1 1 calc R
C14 C -0.10027(19) 0.22920(11) 0.38494(7) 0.0223(4) Uani 1 1 d .
H14 H -0.1965 0.2253 0.3873 0.027 Uiso 1 1 calc R
C15 C -0.03902(18) 0.23984(11) 0.34446(7) 0.0218(4) Uani 1 1 d .
H15 H -0.0936 0.2435 0.3188 0.026 Uiso 1 1 calc R
C16 C 0.10209(18) 0.24524(10) 0.34114(6) 0.0172(4) Uani 1 1 d .
H16 H 0.1414 0.2544 0.3132 0.021 Uiso 1 1 calc R
C21 C 0.42180(17) 0.20757(9) 0.33091(6) 0.0137(4) Uani 1 1 d .
C22 C 0.35648(17) 0.15101(10) 0.30585(6) 0.0155(4) Uani 1 1 d .
H22 H 0.2666 0.1361 0.3137 0.019 Uiso 1 1 calc R
C23 C 0.41746(18) 0.11548(10) 0.26978(6) 0.0173(4) Uani 1 1 d .
H23 H 0.3685 0.0780 0.2533 0.021 Uiso 1 1 calc R
C24 C 0.54899(19) 0.13478(10) 0.25805(6) 0.0192(4) Uani 1 1 d .
H24 H 0.5909 0.1110 0.2334 0.023 Uiso 1 1 calc R
C25 C 0.61916(18) 0.18921(10) 0.28267(6) 0.0187(4) Uani 1 1 d .
H25 H 0.7101 0.2025 0.2752 0.022 Uiso 1 1 calc R
C26 C 0.55680(17) 0.22429(10) 0.31824(6) 0.0166(4) Uani 1 1 d .
H26 H 0.6071 0.2611 0.3348 0.020 Uiso 1 1 calc R
C31 C 0.37658(17) 0.34413(10) 0.37268(6) 0.0151(4) Uani 1 1 d .
C32 C 0.34677(17) 0.38978(10) 0.40968(6) 0.0174(4) Uani 1 1 d .
H32 H 0.3186 0.3646 0.4359 0.021 Uiso 1 1 calc R
C33 C 0.35678(18) 0.47008(11) 0.40953(6) 0.0206(4) Uani 1 1 d .
H33 H 0.3343 0.4985 0.4352 0.025 Uiso 1 1 calc R
C34 C 0.39927(18) 0.50932(11) 0.37218(6) 0.0211(4) Uani 1 1 d .
H34 H 0.4087 0.5642 0.3722 0.025 Uiso 1 1 calc R
C35 C 0.42771(18) 0.46644(10) 0.33474(7) 0.0208(4) Uani 1 1 d .
H35 H 0.4559 0.4921 0.3087 0.025 Uiso 1 1 calc R
C36 C 0.41493(17) 0.38562(10) 0.33524(6) 0.0176(4) Uani 1 1 d .
H36 H 0.4331 0.3577 0.3090 0.021 Uiso 1 1 calc R
C41 C 0.43344(17) 0.20982(10) 0.41561(6) 0.0148(4) Uani 1 1 d .
C42 C 0.39976(18) 0.13436(10) 0.42917(6) 0.0185(4) Uani 1 1 d .
H42 H 0.3269 0.1084 0.4149 0.022 Uiso 1 1 calc R
C43 C 0.46822(19) 0.09615(11) 0.46247(6) 0.0225(4) Uani 1 1 d .
H43 H 0.4406 0.0456 0.4710 0.027 Uiso 1 1 calc R
C44 C 0.57697(19) 0.13171(11) 0.48330(6) 0.0240(5) Uani 1 1 d .
H44 H 0.6247 0.1057 0.5061 0.029 Uiso 1 1 calc R
C45 C 0.61526(18) 0.20572(11) 0.47050(6) 0.0218(4) Uani 1 1 d .
H45 H 0.6902 0.2305 0.4843 0.026 Uiso 1 1 calc R
C46 C 0.54410(17) 0.24364(11) 0.43748(6) 0.0175(4) Uani 1 1 d .
H46 H 0.5715 0.2945 0.4294 0.021 Uiso 1 1 calc R

loop_
_atom_site_aniso_label
_atom_site_aniso_U_11
_atom_site_aniso_U_22
_atom_site_aniso_U_33
_atom_site_aniso_U_23
_atom_site_aniso_U_13
_atom_site_aniso_U_12
B1 0.0135(10) 0.0157(10) 0.0119(10) -0.0010(8) 0.0000(7) -0.0008(7)
O1 0.0164(7) 0.0385(8) 0.0209(7) -0.0047(6) 0.0010(6) 0.0001(6)
O2 0.0234(7) 0.0199(7) 0.0244(8) 0.0037(6) -0.0060(6) -0.0030(5)
N1 0.0175(8) 0.0319(9) 0.0168(8) -0.0038(7) 0.0001(6) -0.0018(6)
N2 0.0138(7) 0.0139(8) 0.0150(8) 0.0003(6) 0.0005(6) 0.0003(6)
N3 0.0223(8) 0.0167(8) 0.0232(9) 0.0012(7) -0.0083(7) 0.0002(6)
C1 0.0179(9) 0.0172(9) 0.0181(10) 0.0010(8) -0.0003(7) -0.0005(7)
C2 0.0147(9) 0.0156(9) 0.0179(10) 0.0014(8) -0.0017(7) -0.0002(7)
C3 0.0138(9) 0.0181(9) 0.0168(9) -0.0014(8) 0.0006(7) 0.0012(7)
C4 0.0177(9) 0.0143(9) 0.0164(9) -0.0011(8) 0.0032(7) -0.0010(7)
C5 0.0193(9) 0.0152(9) 0.0160(9) 0.0005(8) 0.0013(7) 0.0021(7)
C6 0.0156(9) 0.0156(9) 0.0166(9) -0.0035(8) 0.0024(7) 0.0016(7)
C7 0.0182(9) 0.0172(9) 0.0202(10) 0.0005(8) 0.0009(7) -0.0046(7)
C8 0.0221(10) 0.0174(10) 0.0178(10) 0.0033(8) 0.0008(7) -0.0025(7)
C11 0.0153(9) 0.0084(8) 0.0179(9) -0.0020(7) 0.0004(7) -0.0002(6)
C12 0.0200(9) 0.0133(9) 0.0171(9) 0.0007(7) 0.0012(7) 0.0013(7)
C13 0.0229(10) 0.0153(9) 0.0242(10) 0.0014(8) 0.0076(8) -0.0009(7)
C14 0.0144(9) 0.0175(10) 0.0351(12) -0.0028(9) 0.0019(8) -0.0014(7)
C15 0.0188(10) 0.0195(10) 0.0272(11) -0.0052(9) -0.0063(8) 0.0011(7)
C16 0.0193(9) 0.0144(9) 0.0180(10) -0.0016(8) -0.0001(7) 0.0015(7)
C21 0.0163(9) 0.0119(9) 0.0128(9) 0.0048(7) -0.0012(7) 0.0029(7)
C22 0.0155(9) 0.0147(9) 0.0162(9) 0.0022(8) -0.0011(7) 0.0011(7)
C23 0.0218(10) 0.0150(9) 0.0152(9) -0.0006(8) -0.0033(7) 0.0009(7)
C24 0.0239(10) 0.0194(10) 0.0144(9) -0.0010(8) 0.0033(7) 0.0050(7)
C25 0.0171(9) 0.0182(10) 0.0207(10) 0.0025(8) 0.0041(7) 0.0012(7)
C26 0.0166(9) 0.0152(9) 0.0181(10) 0.0001(8) -0.0018(7) 0.0005(7)
C31 0.0105(8) 0.0169(10) 0.0179(9) 0.0006(7) -0.0021(7) 0.0006(7)
C32 0.0157(9) 0.0188(10) 0.0176(9) 0.0006(8) -0.0014(7) 0.0012(7)
C33 0.0185(9) 0.0204(10) 0.0228(10) -0.0064(8) -0.0050(8) 0.0032(7)
C34 0.0172(9) 0.0151(10) 0.0309(11) -0.0014(9) -0.0045(8) 0.0005(7)
C35 0.0163(9) 0.0191(10) 0.0270(11) 0.0064(9) 0.0009(8) -0.0001(7)
C36 0.0144(9) 0.0187(9) 0.0198(10) -0.0006(8) 0.0004(7) 0.0020(7)
C41 0.0131(8) 0.0170(9) 0.0142(9) -0.0022(7) 0.0030(7) 0.0021(7)
C42 0.0181(9) 0.0183(10) 0.0191(10) -0.0004(8) 0.0017(7) 0.0012(7)
C43 0.0243(10) 0.0214(10) 0.0218(10) 0.0047(8) 0.0051(8) 0.0058(8)
C44 0.0234(10) 0.0347(12) 0.0137(10) 0.0049(9) 0.0005(8) 0.0106(8)
C45 0.0157(9) 0.0340(11) 0.0157(9) -0.0023(9) -0.0016(7) 0.0025(8)
C46 0.0177(9) 0.0189(10) 0.0160(9) -0.0011(8) 0.0018(7) 0.0003(7)

loop_
_atom_type_symbol
_atom_type_description
_atom_type_scat_dispersion_real
_atom_type_scat_dispersion_imag
_atom_type_scat_source
C C 0.0033 0.0016 'International Tables Vol C Tables 4.2.6.8 and 6.1.1.4'
H H 0.0000 0.0000 'International Tables Vol C Tables 4.2.6.8 and 6.1.1.4'
N N 0.0061 0.0033 'International Tables Vol C Tables 4.2.6.8 and 6.1.1.4'
O O 0.0106 0.0060 'International Tables Vol C Tables 4.2.6.8 and 6.1.1.4'
B B 0.0013 0.0007 'International Tables Vol C Tables 4.2.6.8 and 6.1.1.4'

loop_
_geom_angle_atom_site_label_1
_geom_angle_atom_site_label_2
_geom_angle_atom_site_label_3
_geom_angle
C41 B1 C21 104.50(14)
C41 B1 C31 111.92(14)
C21 B1 C31 111.25(14)
C41 B1 C11 111.62(14)
C21 B1 C11 113.21(14)
C31 B1 C11 104.54(14)
C1 N1 H1B 120.0
C1 N1 H1A 120.0
H1B N1 H1A 120.0
C4 N2 C8 121.31(15)
C4 N2 C2 119.06(14)
C8 N2 C2 119.63(15)
C3 N3 H3B 120.0
C3 N3 H3A 120.0
H3B N3 H3A 120.0
O1 C1 N1 124.66(18)
O1 C1 C2 121.88(16)
N1 C1 C2 113.44(16)
N2 C2 C1 111.72(14)
N2 C2 H2A 109.3
C1 C2 H2A 109.3
N2 C2 H2B 109.3
C1 C2 H2B 109.3
H2A C2 H2B 107.9
O2 C3 N3 124.08(16)
O2 C3 C6 119.18(16)
N3 C3 C6 116.72(16)
N2 C4 C5 120.35(16)
N2 C4 H4 119.8
C5 C4 H4 119.8
C4 C5 C6 119.68(17)
C4 C5 H5 120.2
C6 C5 H5 120.2
C7 C6 C5 118.61(16)
C7 C6 C3 124.23(16)
C5 C6 C3 117.15(16)
C8 C7 C6 119.84(16)
C8 C7 H7 120.1
C6 C7 H7 120.1
N2 C8 C7 120.19(17)
N2 C8 H8 119.9
C7 C8 H8 119.9
C16 C11 C12 115.28(16)
C16 C11 B1 122.53(15)
C12 C11 B1 121.90(15)
C13 C12 C11 122.60(17)
C13 C12 H12 118.7
C11 C12 H12 118.7
C14 C13 C12 120.42(18)
C14 C13 H13 119.8
C12 C13 H13 119.8
C13 C14 C15 118.72(17)
C13 C14 H14 120.6
C15 C14 H14 120.6
C14 C15 C16 120.36(18)
C14 C15 H15 119.8
C16 C15 H15 119.8
C15 C16 C11 122.53(17)
C15 C16 H16 118.7
C11 C16 H16 118.7
C22 C21 C26 115.13(15)
C22 C21 B1 124.28(15)
C26 C21 B1 120.48(15)
C23 C22 C21 122.82(16)
C23 C22 H22 118.6
C21 C22 H22 118.6
C24 C23 C22 120.02(17)
C24 C23 H23 120.0
C22 C23 H23 120.0
C23 C24 C25 119.19(17)
C23 C24 H24 120.4
C25 C24 H24 120.4
C24 C25 C26 120.06(17)
C24 C25 H25 120.0
C26 C25 H25 120.0
C25 C26 C21 122.75(16)
C25 C26 H26 118.6
C21 C26 H26 118.6
C36 C31 C32 115.15(16)
C36 C31 B1 124.28(15)
C32 C31 B1 120.41(15)
C33 C32 C31 122.71(17)
C33 C32 H32 118.6
C31 C32 H32 118.6
C32 C33 C34 120.66(17)
C32 C33 H33 119.7
C34 C33 H33 119.7
C33 C34 C35 118.40(17)
C33 C34 H34 120.8
C35 C34 H34 120.8
C34 C35 C36 120.20(17)
C34 C35 H35 119.9
C36 C35 H35 119.9
C35 C36 C31 122.84(17)
C35 C36 H36 118.6
C31 C36 H36 118.6
C46 C41 C42 115.31(16)
C46 C41 B1 124.18(16)
C42 C41 B1 120.27(15)
C43 C42 C41 122.85(17)
C43 C42 H42 118.6
C41 C42 H42 118.6
C42 C43 C44 120.00(18)
C42 C43 H43 120.0
C44 C43 H43 120.0
C43 C44 C45 119.14(17)
C43 C44 H44 120.4
C45 C44 H44 120.4
C44 C45 C46 120.07(17)
C44 C45 H45 120.0
C46 C45 H45 120.0
C45 C46 C41 122.61(17)
C45 C46 H46 118.7
C41 C46 H46 118.7

loop_
_geom_bond_atom_site_label_1
_geom_bond_atom_site_label_2
_geom_bond_distance
B1 C41 1.632(3)
B1 C21 1.640(3)
B1 C31 1.648(3)
B1 C11 1.649(3)
O1 C1 1.223(2)
O2 C3 1.229(2)
N1 C1 1.335(2)
N1 H1B 0.8800
N1 H1A 0.8800
N2 C4 1.344(2)
N2 C8 1.349(2)
N2 C2 1.470(2)
N3 C3 1.330(2)
N3 H3B 0.8800
N3 H3A 0.8800
C1 C2 1.523(3)
C2 H2A 0.9900
C2 H2B 0.9900
C3 C6 1.510(2)
C4 C5 1.372(3)
C4 H4 0.9500
C5 C6 1.393(2)
C5 H5 0.9500
C6 C7 1.388(2)
C7 C8 1.372(3)
C7 H7 0.9500
C8 H8 0.9500
C11 C16 1.402(2)
C11 C12 1.403(2)
C12 C13 1.391(2)
C12 H12 0.9500
C13 C14 1.381(3)
C13 H13 0.9500
C14 C15 1.386(3)
C14 H14 0.9500
C15 C16 1.392(2)
C15 H15 0.9500
C16 H16 0.9500
C21 C22 1.395(2)
C21 C26 1.410(2)
C22 C23 1.395(2)
C22 H22 0.9500
C23 C24 1.381(2)
C23 H23 0.9500
C24 C25 1.386(3)
C24 H24 0.9500
C25 C26 1.385(2)
C25 H25 0.9500
C26 H26 0.9500
C31 C36 1.399(3)
C31 C32 1.407(2)
C32 C33 1.388(2)
C32 H32 0.9500
C33 C34 1.389(3)
C33 H33 0.9500
C34 C35 1.389(3)
C34 H34 0.9500
C35 C36 1.399(3)
C35 H35 0.9500
C36 H36 0.9500
C41 C46 1.402(2)
C41 C42 1.405(2)
C42 C43 1.385(3)
C42 H42 0.9500
C43 C44 1.386(3)
C43 H43 0.9500
C44 C45 1.386(3)
C44 H44 0.9500
C45 C46 1.389(2)
C45 H45 0.9500
C46 H46 0.9500
